data_4331298
loop_
_publ_author_name
'Maria Barsukova-Stuckart'
'Natalya V. Izarova'
'Ryan A. Barrett'
'Zhenxing Wang'
'Johan van Tol'
'Harold W. Kroto'
'Naresh S. Dalal'
'Pablo Jim\'enez-Lozano'
'Jorge J. Carb\'o'
'Josep M. Poblet'
'Marc S. von Gernler'
'Thomas Drewello'
'Pedro de Oliveira'
'Bineta Keita'
'Ulrich Kortz'

_publ_contact_author_address
;Jacobs University
School of Engineering and Science
P.O. Box 750 561
28725 Bremen
Germany
;
_publ_contact_author_email u.kortz@jacobs-university.de
_publ_contact_author_fax '+49-421-200 3229'
_publ_contact_author_name 'Ulrich Kortz'
_publ_contact_author_phone '+49-421-200 3235'
_publ_section_title
;
 Polyoxopalladates Encapsulating 8-Coordinated Metal Ions, [MO8PdII12L8]n-
 (M = Sc3+, Mn2+, Fe3+, Co2+, Ni2+, Cu2+, Zn2+, Lu3+; L = PhAsO32-,
 PhPO32-, SeO32-)
;
_journal_name_full 'Inorganic Chemistry'
_journal_page_first 13214
_journal_page_last 13228
_journal_paper_doi 10.1021/ic301537n
_journal_volume 51
_journal_year 2012
_chemical_formula_sum 'C48 H92 As8 Co Na6 O58 Pd12'
_chemical_formula_weight 3670.25
_chemical_name_systematic
; 
 ? 
;
_space_group_IT_number 87
_symmetry_cell_setting tetragonal
_symmetry_space_group_name_Hall '-I 4'
_symmetry_space_group_name_H-M 'I 4/m'
_atom_sites_solution_hydrogens geom
_atom_sites_solution_primary direct
_atom_sites_solution_secondary difmap
_audit_creation_method SHELXL-97
_cell_angle_alpha 90.00
_cell_angle_beta 90.00
_cell_angle_gamma 90.00
_cell_formula_units_Z 2
_cell_length_a 15.9271(4)
_cell_length_b 15.9271(4)
_cell_length_c 25.1712(19)
_cell_measurement_reflns_used 3904
_cell_measurement_temperature 173(2)
_cell_measurement_theta_max 26.68
_cell_measurement_theta_min 2.43
_cell_volume 6385.2(5)
_computing_cell_refinement 'Bruker SMART'
_computing_data_collection 'Bruker SMART'
_computing_data_reduction 'Bruker SAINT'
_computing_molecular_graphics 'Bruker SHELXTL'
_computing_publication_material 'Bruker SHELXTL'
_computing_structure_refinement 'SHELXL-97 (Sheldrick, 2008)'
_computing_structure_solution 'SHELXS-97 (Sheldrick, 2008)'
_diffrn_ambient_temperature 173(2)
_diffrn_measured_fraction_theta_full 0.959
_diffrn_measured_fraction_theta_max 0.959
_diffrn_measurement_device_type 'CCD area detector'
_diffrn_measurement_method 'phi and omega scans'
_diffrn_radiation_monochromator graphite
_diffrn_radiation_source 'fine-focus sealed tube'
_diffrn_radiation_type MoK\a
_diffrn_radiation_wavelength 0.71073
_diffrn_reflns_av_R_equivalents 0.2022
_diffrn_reflns_av_sigmaI/netI 0.1088
_diffrn_reflns_limit_h_max 21
_diffrn_reflns_limit_h_min -20
_diffrn_reflns_limit_k_max 18
_diffrn_reflns_limit_k_min -21
_diffrn_reflns_limit_l_max 33
_diffrn_reflns_limit_l_min -33
_diffrn_reflns_number 37105
_diffrn_reflns_theta_full 28.27
_diffrn_reflns_theta_max 28.27
_diffrn_reflns_theta_min 3.62
_exptl_absorpt_coefficient_mu 3.924
_exptl_absorpt_correction_T_max 0.5962
_exptl_absorpt_correction_T_min 0.3629
_exptl_absorpt_correction_type multi-scan
_exptl_absorpt_process_details SADABS
_exptl_crystal_colour red
_exptl_crystal_density_diffrn 1.909
_exptl_crystal_description octahedron
_exptl_crystal_F_000 3506
_exptl_crystal_size_max 0.32
_exptl_crystal_size_mid 0.24
_exptl_crystal_size_min 0.15
_refine_diff_density_max 2.254
_refine_diff_density_min -1.562
_refine_diff_density_rms 0.301
_refine_ls_extinction_method none
_refine_ls_goodness_of_fit_ref 1.020
_refine_ls_hydrogen_treatment constr
_refine_ls_matrix_type full
_refine_ls_number_parameters 137
_refine_ls_number_reflns 3910
_refine_ls_number_restraints 0
_refine_ls_restrained_S_all 1.020
_refine_ls_R_factor_all 0.1015
_refine_ls_R_factor_gt 0.0696
_refine_ls_shift/su_max 0.001
_refine_ls_shift/su_mean 0.000
_refine_ls_structure_factor_coef Fsqd
_refine_ls_weighting_details 'calc w=1/[\s^2^(Fo^2^)+(0.1324P)^2^+0.0000P] where P=(Fo^2^+2Fc^2^)/3'
_refine_ls_weighting_scheme calc
_refine_ls_wR_factor_gt 0.2130
_refine_ls_wR_factor_ref 0.2321
_reflns_number_gt 2463
_reflns_number_total 3910
_reflns_threshold_expression >2sigma(I)
_cod_data_source_file ic301537n_si_001_04.cif
_cod_data_source_block CoPd12(PhAs)8_Na-1d
_cod_database_code 4331298

loop_
_symmetry_equiv_pos_as_xyz
'x, y, z'
'-x, -y, z'
'-y, x, z'
'y, -x, z'
'x+1/2, y+1/2, z+1/2'
'-x+1/2, -y+1/2, z+1/2'
'-y+1/2, x+1/2, z+1/2'
'y+1/2, -x+1/2, z+1/2'
'-x, -y, -z'
'x, y, -z'
'y, -x, -z'
'-y, x, -z'
'-x+1/2, -y+1/2, -z+1/2'
'x+1/2, y+1/2, -z+1/2'
'y+1/2, -x+1/2, -z+1/2'
'-y+1/2, x+1/2, -z+1/2'

loop_
_atom_site_label
_atom_site_type_symbol
_atom_site_fract_x
_atom_site_fract_y
_atom_site_fract_z
_atom_site_U_iso_or_equiv
_atom_site_adp_type
_atom_site_occupancy
_atom_site_symmetry_multiplicity
_atom_site_calc_flag
_atom_site_refinement_flags
Co1 Co 1.0000 1.0000 0.0000 0.0071(6) Uani 1 8 d S
Pd1 Pd 0.92771(6) 0.80419(6) 0.0000 0.0142(3) Uani 1 2 d S
Pd2 Pd 0.86628(4) 0.93810(4) 0.09314(3) 0.0146(2) Uani 1 1 d .
As1 As 0.90857(6) 0.74844(6) 0.12039(4) 0.0187(3) Uani 1 1 d .
O1 O 0.9606(3) 0.8903(4) 0.0511(2) 0.0145(13) Uani 1 1 d .
O1A1 O 0.8937(5) 0.7190(4) 0.0567(3) 0.0283(16) Uani 1 1 d .
O2A1 O 0.7685(5) 0.9899(5) 0.1331(3) 0.0315(17) Uani 1 1 d .
O3A1 O 0.8480(5) 0.8308(4) 0.1362(3) 0.0311(17) Uani 1 1 d .
C1 C 0.8735(7) 0.6578(6) 0.1648(4) 0.026(2) Uani 1 1 d .
C2 C 0.9028(10) 0.5811(8) 0.1585(6) 0.059(4) Uani 1 1 d .
H2A H 0.9397 0.5684 0.1300 0.071 Uiso 1 1 calc R
C3 C 0.8785(14) 0.5182(10) 0.1950(9) 0.087(6) Uani 1 1 d .
H3A H 0.9034 0.4641 0.1924 0.104 Uiso 1 1 calc R
C4 C 0.8243(10) 0.5314(10) 0.2314(7) 0.062(5) Uani 1 1 d .
H4A H 0.8054 0.4859 0.2527 0.075 Uiso 1 1 calc R
C5 C 0.7932(9) 0.6099(9) 0.2401(6) 0.060(4) Uani 1 1 d .
H5A H 0.7558 0.6209 0.2687 0.072 Uiso 1 1 calc R
C6 C 0.8185(8) 0.6739(8) 0.2053(5) 0.046(3) Uani 1 1 d .
H6A H 0.7971 0.7291 0.2099 0.055 Uiso 1 1 calc R
O1W O 0.5757(6) 0.5999(6) 0.2709(4) 0.051(2) Uiso 1 1 d .
O2W O 1.0000 0.5000 0.0000 0.036(6) Uiso 0.60 4 d SP
O3W O 0.6702(7) 0.3999(8) 0.1694(5) 0.082(4) Uiso 1 1 d .
O4W O 0.6700(13) 0.5447(13) 0.1125(9) 0.060(5) Uiso 0.50 1 d P
O5W O 0.825(5) 0.626(5) 0.0000 0.07(2) Uiso 0.20 2 d SP
O6W O 0.6754(16) 0.8173(16) 0.1254(11) 0.090(8) Uiso 0.50 1 d P

loop_
_atom_site_aniso_label
_atom_site_aniso_U_11
_atom_site_aniso_U_22
_atom_site_aniso_U_33
_atom_site_aniso_U_23
_atom_site_aniso_U_13
_atom_site_aniso_U_12
Co1 0.0058(9) 0.0058(9) 0.0096(15) 0.000 0.000 0.000
Pd1 0.0169(5) 0.0106(5) 0.0152(5) 0.000 0.000 -0.0027(4)
Pd2 0.0141(4) 0.0132(4) 0.0166(4) 0.0025(2) 0.0034(3) 0.0004(2)
As1 0.0223(5) 0.0138(5) 0.0198(5) 0.0052(4) -0.0001(4) -0.0038(4)
O1 0.017(3) 0.019(3) 0.008(3) -0.002(2) -0.001(2) -0.001(2)
O1A1 0.043(4) 0.020(3) 0.022(4) 0.004(3) -0.003(3) -0.012(3)
O2A1 0.032(4) 0.030(4) 0.032(4) 0.009(3) 0.017(3) 0.014(3)
O3A1 0.032(4) 0.020(4) 0.042(5) 0.015(3) 0.010(3) 0.003(3)
C1 0.031(6) 0.017(5) 0.029(5) 0.015(4) -0.004(4) -0.012(4)
C2 0.083(11) 0.031(7) 0.062(10) 0.022(6) 0.029(8) 0.000(7)
C3 0.118(16) 0.034(8) 0.109(17) 0.054(10) -0.001(13) -0.009(9)
C4 0.066(10) 0.059(10) 0.062(10) 0.047(8) -0.011(8) -0.030(8)
C5 0.060(9) 0.051(9) 0.070(11) 0.040(8) 0.015(8) -0.007(7)
C6 0.045(7) 0.044(7) 0.048(8) 0.018(6) 0.016(6) -0.006(6)

loop_
_atom_type_symbol
_atom_type_description
_atom_type_scat_dispersion_real
_atom_type_scat_dispersion_imag
_atom_type_scat_source
C C 0.0033 0.0016 'International Tables Vol C Tables 4.2.6.8 and 6.1.1.4'
H H 0.0000 0.0000 'International Tables Vol C Tables 4.2.6.8 and 6.1.1.4'
O O 0.0106 0.0060 'International Tables Vol C Tables 4.2.6.8 and 6.1.1.4'
Co Co 0.3494 0.9721 'International Tables Vol C Tables 4.2.6.8 and 6.1.1.4'
As As 0.0499 2.0058 'International Tables Vol C Tables 4.2.6.8 and 6.1.1.4'
Pd Pd -0.9988 1.0072 'International Tables Vol C Tables 4.2.6.8 and 6.1.1.4'
Na Na 0.0362 0.0249 'International Tables Vol C Tables 4.2.6.8 and 6.1.1.4'

loop_
_geom_angle_atom_site_label_1
_geom_angle_atom_site_label_2
_geom_angle_atom_site_label_3
_geom_angle
_geom_angle_site_symmetry_1
_geom_angle_site_symmetry_3
O1 Co1 O1 69.5(3) . 10
O1 Co1 O1 110.5(3) . 2_775
O1 Co1 O1 180.0(2) 10 2_775
O1 Co1 O1 108.95(15) . 11_575
O1 Co1 O1 71.05(15) 10 11_575
O1 Co1 O1 108.95(15) 2_775 11_575
O1 Co1 O1 71.05(15) . 3_755
O1 Co1 O1 108.95(15) 10 3_755
O1 Co1 O1 71.05(15) 2_775 3_755
O1 Co1 O1 180.0(3) 11_575 3_755
O1 Co1 O1 179.998(1) . 9_775
O1 Co1 O1 110.5(3) 10 9_775
O1 Co1 O1 69.5(3) 2_775 9_775
O1 Co1 O1 71.05(15) 11_575 9_775
O1 Co1 O1 108.95(15) 3_755 9_775
O1 Co1 O1 108.95(15) . 12_755
O1 Co1 O1 71.05(14) 10 12_755
O1 Co1 O1 108.95(15) 2_775 12_755
O1 Co1 O1 110.5(3) 11_575 12_755
O1 Co1 O1 69.5(3) 3_755 12_755
O1 Co1 O1 71.05(15) 9_775 12_755
O1 Co1 O1 71.05(15) . 4_575
O1 Co1 O1 108.95(15) 10 4_575
O1 Co1 O1 71.05(15) 2_775 4_575
O1 Co1 O1 69.5(3) 11_575 4_575
O1 Co1 O1 110.5(3) 3_755 4_575
O1 Co1 O1 108.95(15) 9_775 4_575
O1 Co1 O1 180.000(1) 12_755 4_575
O1 Pd1 O1 82.5(4) . 10
O1 Pd1 O1A1 176.9(3) . 10
O1 Pd1 O1A1 94.5(3) 10 10
O1 Pd1 O1A1 94.5(3) . .
O1 Pd1 O1A1 176.9(3) 10 .
O1A1 Pd1 O1A1 88.6(4) 10 .
O1 Pd2 O1 83.2(3) 4_575 .
O1 Pd2 O2A1 94.7(3) 4_575 .
O1 Pd2 O2A1 177.4(3) . .
O1 Pd2 O3A1 176.8(3) 4_575 .
O1 Pd2 O3A1 94.0(3) . .
O2A1 Pd2 O3A1 88.2(3) . .
O3A1 As1 O2A1 111.1(4) . 3_755
O3A1 As1 O1A1 111.3(4) . .
O2A1 As1 O1A1 111.7(4) 3_755 .
O3A1 As1 C1 106.5(4) . .
O2A1 As1 C1 108.3(4) 3_755 .
O1A1 As1 C1 107.8(4) . .
Pd1 O1 Pd2 116.0(3) . 3_755
Pd1 O1 Pd2 114.6(3) . .
Pd2 O1 Pd2 114.1(3) 3_755 .
Pd1 O1 Co1 104.0(3) . .
Pd2 O1 Co1 103.2(2) 3_755 .
Pd2 O1 Co1 102.5(2) . .
As1 O1A1 Pd1 116.2(3) . .
As1 O2A1 Pd2 116.3(4) 4_575 .
As1 O3A1 Pd2 116.5(4) . .
C2 C1 C6 119.3(10) . .
C2 C1 As1 121.8(9) . .
C6 C1 As1 118.8(8) . .
C1 C2 C3 118.8(15) . .
C4 C3 C2 122.3(16) . .
C3 C4 C5 120.8(13) . .
C4 C5 C6 117.5(14) . .
C1 C6 C5 120.9(13) . .

loop_
_geom_bond_atom_site_label_1
_geom_bond_atom_site_label_2
_geom_bond_distance
_geom_bond_site_symmetry_2
Co1 O1 2.259(6) .
Co1 O1 2.259(6) 10
Co1 O1 2.259(6) 2_775
Co1 O1 2.259(6) 11_575
Co1 O1 2.259(6) 3_755
Co1 O1 2.259(6) 9_775
Co1 O1 2.259(6) 12_755
Co1 O1 2.259(6) 4_575
Pd1 O1 1.953(6) .
Pd1 O1 1.953(6) 10
Pd1 O1A1 2.042(7) 10
Pd1 O1A1 2.042(7) .
Pd2 O1 1.966(6) 4_575
Pd2 O1 1.988(6) .
Pd2 O2A1 2.030(7) .
Pd2 O3A1 2.045(7) .
As1 O3A1 1.676(7) .
As1 O2A1 1.679(7) 3_755
As1 O1A1 1.688(7) .
As1 C1 1.910(9) .
O1 Pd2 1.966(6) 3_755
O2A1 As1 1.679(7) 4_575
C1 C2 1.317(17) .
C1 C6 1.367(16) .
C2 C3 1.414(18) .
C3 C4 1.28(2) .
C4 C5 1.36(2) .
C5 C6 1.404(16) .
